data_2100602
loop_
_publ_author_name
'L. Smrcok'
'M. Sl\'adkovicov\'a'
'V. Langer'
'C. C. Wilson'
'M. Ko\'os'

_publ_section_title
;
On hydrogen bonding in 1,6-anhydro-\b-D-glucopyranose
(levoglucosan): X-ray and neutron diffraction and DFT study
;
_journal_coeditor_code BS5034
_journal_date_accepted 2006-06-28
_journal_date_recd_electronic 2006-04-24
_journal_issue 2
_journal_name_full 'Acta Crystallographica, Section B'
_journal_page_first 912
_journal_page_last 918
_journal_paper_category FA
_journal_paper_doi 10.1107/S010876810602489X
_journal_volume 62
_journal_year 2006
_chemical_formula_moiety 'C6 H10 O5'
_chemical_formula_sum 'C6 H10 O5'
_chemical_formula_weight 162.14
_chemical_name_common Levoglucosan
_chemical_name_systematic
;
1,6-anhydro-beta-D-glucopyranose
;
_space_group_IT_number 19
_space_group_name_Hall 'P 2ac 2ab'
_space_group_name_H-M_alt 'P 21 21 21'
_symmetry_cell_setting orthorhombic
_symmetry_space_group_name_Hall 'P 2ac 2ab'
_symmetry_space_group_name_H-M 'P 21 21 21'
_audit_creation_method SHELXL-97
_cell_angle_alpha 90.00
_cell_angle_beta 90.00
_cell_angle_gamma 90.00
_cell_formula_units_Z 4
_cell_length_a 6.65600(10)
_cell_length_b 13.3140(2)
_cell_length_c 7.46800(10)
_cell_measurement_reflns_used 25
_cell_measurement_temperature 100.0(10)
_cell_volume 661.799(17)
_computing_cell_refinement 'SXD (Keen & Wilson, 1996)'
_computing_data_collection 'SXD (Keen & Wilson, 1996)'
_computing_data_reduction 'SXD (Keen & Wilson, 1996)'
_computing_molecular_graphics 'DIAMOND (Brandenburg, 2000)'
_computing_publication_material 'PLATON (Spek, 2003)'
_computing_structure_refinement 'SHELXL-97 (Sheldrick, 1997)'
_diffrn_ambient_temperature 100(2)
_diffrn_measured_fraction_theta_full 0.80
_diffrn_measured_fraction_theta_max 31.680
_diffrn_measurement_device_type SXD
_diffrn_measurement_method 'time-of-flight LAUE diffraction'
_diffrn_radiation_monochromator none
_diffrn_radiation_probe neutron
_diffrn_radiation_source 'ISIS spallation source'
_diffrn_radiation_type neutron
_diffrn_radiation_wavelength 0.5-5.0
_diffrn_reflns_av_R_equivalents 0.081
_diffrn_reflns_limit_h_max 13
_diffrn_reflns_limit_h_min 0
_diffrn_reflns_limit_k_max 26
_diffrn_reflns_limit_k_min 0
_diffrn_reflns_limit_l_max 14
_diffrn_reflns_limit_l_min 0
_diffrn_reflns_number 12381
_diffrn_reflns_theta_full 31.05
_diffrn_standards_number 0
_exptl_absorpt_coefficient_mu 2.381
_exptl_absorpt_correction_T_max 0.67
_exptl_absorpt_correction_T_min 0.29
_exptl_absorpt_correction_type empirical
_exptl_absorpt_process_details
;
The linear absorption coefficient is wavelength dependent
 and it is calculated as:
          mu = 1.23 + 1.15 * lambda  [cm^-1^ ]
;
_exptl_crystal_colour colourless
_exptl_crystal_density_diffrn 1.627
_exptl_crystal_density_method 'not measured'
_exptl_crystal_description 'irregular prism'
_exptl_crystal_F_000 12.61
_exptl_crystal_size_max 3
_exptl_crystal_size_mid 2
_exptl_crystal_size_min 2
_refine_diff_density_max 0.220
_refine_diff_density_min -0.265
_refine_ls_extinction_coef 1.03
_refine_ls_extinction_method 'Becker-Coppens Lorentzian model'
_refine_ls_goodness_of_fit_ref 1.208
_refine_ls_hydrogen_treatment refall
_refine_ls_matrix_type full
_refine_ls_number_parameters 190
_refine_ls_number_reflns 2189
_refine_ls_number_restraints 0
_refine_ls_restrained_S_all 1.208
_refine_ls_R_factor_all 0.0699
_refine_ls_R_factor_gt 0.0698
_refine_ls_shift/su_max 0.000
_refine_ls_shift/su_mean 0.000
_refine_ls_structure_factor_coef Fsqd
_refine_ls_weighting_details 'calc w=1/[\s^2^(Fo^2^)+(0.0431P)^2^+0.2449P]  where P=(Fo^2^+2Fc^2^)/3'
_refine_ls_weighting_scheme calc
_refine_ls_wR_factor_gt 0.1810
_refine_ls_wR_factor_ref 0.1812
_reflns_number_gt 2186
_reflns_number_total 2189
_reflns_threshold_expression >2\s(I)
_cod_data_source_file bs5034.cif
_cod_database_code 2100602

loop_
_symmetry_equiv_pos_as_xyz
'x, y, z'
'-x+1/2, -y, z+1/2'
'-x, y+1/2, -z+1/2'
'x+1/2, -y+1/2, -z'

loop_
_atom_site_type_symbol
_atom_site_label
_atom_site_fract_x
_atom_site_fract_y
_atom_site_fract_z
_atom_site_U_iso_or_equiv
_atom_site_adp_type
_atom_site_calc_flag
_atom_site_occupancy
O O1 0.0498(4) -0.01514(18) 0.2316(4) 0.0129(4) Uani d 1
O O2 0.4185(4) 0.19000(19) 0.2484(3) 0.0102(3) Uani d 1
H H2 0.4060(9) 0.1978(5) 0.3796(7) 0.0217(9) Uani d 1
O O3 -0.0240(4) 0.1482(2) -0.0244(3) 0.0118(4) Uani d 1
H H3 -0.0447(11) 0.1986(5) -0.1163(8) 0.0241(10) Uani d 1
O O4 -0.0041(4) 0.29150(18) 0.3934(3) 0.0103(3) Uani d 1
H H4 -0.0433(11) 0.3558(4) 0.3405(9) 0.0244(10) Uani d 1
O O5 0.1153(4) 0.09130(18) 0.4601(3) 0.0103(3) Uani d 1
C C1 0.2024(3) 0.04779(15) 0.3055(3) 0.0101(3) Uani d 1
H H1 0.3320(11) 0.0015(6) 0.3434(12) 0.0301(13) Uani d 1
C C2 0.2601(3) 0.13131(15) 0.1741(3) 0.0079(3) Uani d 1
H H2A 0.3191(9) 0.0970(5) 0.0522(7) 0.0212(9) Uani d 1
C C3 0.0753(3) 0.19574(14) 0.1224(3) 0.0074(2) Uani d 1
H H3A 0.1322(10) 0.2710(4) 0.0825(8) 0.0210(9) Uani d 1
C C4 -0.0707(3) 0.21115(14) 0.2812(3) 0.0077(2) Uani d 1
H H4A -0.2227(8) 0.2281(4) 0.2272(9) 0.0216(9) Uani d 1
C C5 -0.0841(4) 0.11753(14) 0.3986(3) 0.0097(3) Uani d 1
H H5 -0.1809(10) 0.1317(5) 0.5155(8) 0.0244(10) Uani d 1
C C6 -0.1429(3) 0.02344(17) 0.2928(3) 0.0121(3) Uani d 1
H H6A -0.2172(12) -0.0339(5) 0.3784(11) 0.0301(13) Uani d 1
H H6B -0.2390(11) 0.0409(6) 0.1784(11) 0.0289(12) Uani d 1

loop_
_atom_site_aniso_label
_atom_site_aniso_U_11
_atom_site_aniso_U_22
_atom_site_aniso_U_33
_atom_site_aniso_U_12
_atom_site_aniso_U_13
_atom_site_aniso_U_23
O1 0.0141(9) 0.0080(7) 0.0165(9) -0.0010(7) 0.0026(7) -0.0019(6)
O2 0.0080(7) 0.0134(7) 0.0092(7) -0.0005(7) -0.0006(6) 0.0010(6)
H2 0.022(2) 0.027(2) 0.0159(16) -0.0044(19) 0.0009(16) -0.0035(15)
O3 0.0133(8) 0.0122(8) 0.0099(7) -0.0012(7) -0.0036(6) 0.0005(6)
H3 0.032(3) 0.022(2) 0.0186(18) 0.002(2) -0.0048(18) 0.0049(16)
O4 0.0132(8) 0.0079(6) 0.0099(7) 0.0003(7) 0.0001(6) -0.0004(6)
H4 0.033(3) 0.0137(16) 0.026(2) 0.0023(18) -0.003(2) 0.0012(15)
O5 0.0119(8) 0.0101(7) 0.0088(7) 0.0009(7) -0.0009(6) 0.0021(6)
C1 0.0091(7) 0.0074(6) 0.0137(7) 0.0021(5) 0.0004(6) 0.0020(5)
H1 0.025(3) 0.026(2) 0.040(3) 0.009(2) -0.002(2) 0.008(2)
C2 0.0074(6) 0.0085(5) 0.0078(6) -0.0003(5) 0.0007(5) -0.0010(4)
H2A 0.022(2) 0.024(2) 0.0171(18) 0.0032(19) 0.0053(15) -0.0024(16)
C3 0.0072(6) 0.0070(5) 0.0080(5) 0.0010(5) 0.0003(5) 0.0008(4)
H3A 0.022(2) 0.0157(16) 0.025(2) -0.0043(16) -0.0015(17) 0.0054(15)
C4 0.0069(6) 0.0074(5) 0.0088(6) 0.0009(5) 0.0005(5) 0.0009(4)
H4A 0.0134(16) 0.0228(19) 0.029(2) 0.0021(16) -0.0032(16) 0.0002(17)
C5 0.0096(7) 0.0080(6) 0.0115(7) -0.0008(5) 0.0032(6) 0.0008(5)
H5 0.027(2) 0.026(2) 0.021(2) -0.001(2) 0.0063(18) -0.0021(17)
C6 0.0107(7) 0.0095(6) 0.0160(8) -0.0027(6) 0.0022(6) 0.0000(6)
H6A 0.032(3) 0.022(2) 0.036(3) -0.010(2) 0.008(3) 0.006(2)
H6B 0.023(2) 0.030(3) 0.034(3) -0.002(2) -0.006(2) -0.003(2)

loop_
_atom_type_symbol
_atom_type_description
_atom_type_scat_source
C C 'International Tables Vol C Table 4.4.4.1'
H H 'International Tables Vol C Table 4.4.4.1'
O O 'International Tables Vol C Table 4.4.4.1'

loop_
_geom_angle_atom_site_label_1
_geom_angle_atom_site_label_2
_geom_angle_atom_site_label_3
_geom_angle
C1 O1 C6 107.4(2)
C2 O2 H2 112.4(4)
C3 O3 H3 107.6(4)
C4 O4 H4 109.6(4)
C1 O5 C5 102.5(2)
O5 C1 O1 105.3(2)
O5 C1 C2 109.14(17)
O1 C1 C2 110.9(2)
O5 C1 H1 110.0(5)
O1 C1 H1 109.2(5)
C2 C1 H1 112.1(5)
O2 C2 C1 109.53(18)
O2 C2 C3 112.39(18)
C1 C2 C3 111.27(16)
O2 C2 H2A 106.8(4)
C1 C2 H2A 108.7(4)
C3 C2 H2A 108.0(4)
O3 C3 C4 110.88(19)
O3 C3 C2 108.27(18)
C4 C3 C2 112.41(15)
O3 C3 H3A 110.6(4)
C4 C3 H3A 107.4(4)
C2 C3 H3A 107.2(4)
O4 C4 C5 106.98(18)
O4 C4 C3 110.72(18)
C5 C4 C3 111.65(15)
O4 C4 H4A 110.1(4)
C5 C4 H4A 108.7(4)
C3 C4 H4A 108.7(4)
O5 C5 C4 109.00(18)
O5 C5 C6 101.56(18)
C4 C5 C6 112.70(18)
O5 C5 H5 109.1(4)
C4 C5 H5 110.5(4)
C6 C5 H5 113.5(4)
O1 C6 C5 103.0(2)
O1 C6 H6A 109.3(5)
C5 C6 H6A 112.2(5)
O1 C6 H6B 110.2(5)
C5 C6 H6B 112.3(4)
H6A C6 H6B 109.6(6)

loop_
_geom_bond_atom_site_label_1
_geom_bond_atom_site_label_2
_geom_bond_distance
O1 C1 1.428(4)
O1 C6 1.455(4)
O2 C2 1.425(3)
O2 H2 0.989(6)
O3 C3 1.429(3)
O3 H3 0.969(6)
O4 C4 1.430(3)
O4 H4 0.979(6)
O5 C1 1.415(3)
O5 C5 1.447(4)
C1 C2 1.532(3)
C1 H1 1.097(7)
C2 C3 1.549(3)
C2 H2A 1.092(6)
C3 C4 1.547(3)
C3 H3A 1.112(5)
C4 C5 1.527(3)
C4 H4A 1.112(6)
C5 C6 1.532(3)
C5 H5 1.101(6)
C6 H6A 1.111(7)
C6 H6B 1.093(8)

loop_
_geom_hbond_atom_site_label_D
_geom_hbond_atom_site_label_H
_geom_hbond_atom_site_label_A
_geom_hbond_site_symmetry_A
_geom_hbond_distance_DH
_geom_hbond_distance_HA
_geom_hbond_distance_DA
_geom_hbond_angle_DHA
_geom_hbond_publ_flag
O2 H2 O5 . 0.989(6) 2.473(7) 2.880(4) 104.2(4) no
O2 H2 O4 4_556 0.989(6) 1.803(6) 2.735(3) 155.8(6) no
O3 H3 O2 4_455 0.969(6) 1.798(6) 2.754(4) 168.1(6) no
O4 H4 O1 3 0.979(6) 1.801(6) 2.755(4) 164.1(7) no
C4 H4A O2 1_455 1.112(6) 2.446(6) 3.421(3) 145.4(5) no
C5 H5 O4 4_456 1.101(6) 2.477(7) 3.420(3) 142.8(5) no
C6 H6A O3 2_455 1.111(7) 2.410(7) 3.464(4) 157.6(7) no
C6 H6B O3 . 1.093(8) 2.526(9) 2.999(4) 104.9(5) no

loop_
_geom_torsion_atom_site_label_1
_geom_torsion_atom_site_label_2
_geom_torsion_atom_site_label_3
_geom_torsion_atom_site_label_4
_geom_torsion
C5 O5 C1 O1 -42.8(2)
C5 O5 C1 C2 76.3(2)
C6 O1 C1 O5 24.1(3)
C6 O1 C1 C2 -93.8(2)
O5 C1 C2 O2 66.9(2)
O1 C1 C2 O2 -177.5(2)
O5 C1 C2 C3 -57.9(2)
O1 C1 C2 C3 57.6(2)
O2 C2 C3 O3 150.6(2)
C1 C2 C3 O3 -86.1(2)
O2 C2 C3 C4 -86.5(2)
C1 C2 C3 C4 36.7(2)
O3 C3 C4 O4 -156.15(19)
C2 C3 C4 O4 82.5(2)
O3 C3 C4 C5 84.8(2)
C2 C3 C4 C5 -36.6(2)
C1 O5 C5 C4 -75.7(2)
C1 O5 C5 C6 43.5(2)
O4 C4 C5 O5 -64.8(2)
C3 C4 C5 O5 56.5(2)
O4 C4 C5 C6 -176.8(2)
C3 C4 C5 C6 -55.5(2)
C1 O1 C6 C5 3.3(3)
O5 C5 C6 O1 -28.5(2)
C4 C5 C6 O1 88.0(2)

loop_
_cod_related_entry_id
_cod_related_entry_database
_cod_related_entry_code
1 ChemSpider 9587432
